data_7114429
loop_
_publ_author_name
'Karmazin, Lydia'
'Mazzanti, Marinella'
'Gateau, Christelle'
'Hill, Cl\'ement'
'P\'ecaut, Jacques'

_publ_section_title
;
 The important effect of ligand architecture on the selectivity of metal
 ion recognition in An(iii)/Ln(iii) separation with N-donor
 extractants
;
_journal_issue 23
_journal_name_full 'Chemical Communications'
_journal_page_first 2892
_journal_page_last 2893
_journal_paper_doi 10.1039/b209840g
_journal_year 2002
_chemical_formula_sum 'C30 H36 I3 La N14'
_chemical_formula_weight 1112.34
_chemical_name_systematic ?
_space_group_IT_number 14
_symmetry_cell_setting monoclinic
_symmetry_space_group_name_Hall '-P 2yn'
_symmetry_space_group_name_H-M 'P 1 21/n 1'
_atom_sites_solution_hydrogens geom
_atom_sites_solution_primary direct
_atom_sites_solution_secondary difmap
_audit_creation_method SHELXL-97
_cell_angle_alpha 90.00
_cell_angle_beta 93.065(3)
_cell_angle_gamma 90.00
_cell_formula_units_Z 4
_cell_length_a 11.4266(16)
_cell_length_b 14.839(2)
_cell_length_c 22.916(3)
_cell_measurement_temperature 293(2)
_cell_volume 3880.1(9)
_computing_cell_refinement 'Bruker SMART'
_computing_data_collection 'Bruker SMART'
_computing_data_reduction 'Bruker SHELXTL'
_computing_molecular_graphics 'Bruker SHELXTL'
_computing_publication_material 'Bruker SHELXTL'
_computing_structure_refinement 'SHELXL-97 (Sheldrick, 1997)'
_computing_structure_solution 'SHELXS-97 (Sheldrick, 1990)'
_diffrn_ambient_temperature 293(2)
_diffrn_measured_fraction_theta_full 0.905
_diffrn_measured_fraction_theta_max 0.905
_diffrn_measurement_device_type 'CCD area detector'
_diffrn_measurement_method 'phi and omega scans'
_diffrn_radiation_monochromator graphite
_diffrn_radiation_source 'fine-focus sealed tube'
_diffrn_radiation_type MoK\a
_diffrn_radiation_wavelength 0.71073
_diffrn_reflns_av_R_equivalents 0.0319
_diffrn_reflns_av_sigmaI/netI 0.0400
_diffrn_reflns_limit_h_max 15
_diffrn_reflns_limit_h_min -10
_diffrn_reflns_limit_k_max 20
_diffrn_reflns_limit_k_min -18
_diffrn_reflns_limit_l_max 30
_diffrn_reflns_limit_l_min -29
_diffrn_reflns_number 24524
_diffrn_reflns_theta_full 28.95
_diffrn_reflns_theta_max 28.95
_diffrn_reflns_theta_min 1.64
_exptl_absorpt_coefficient_mu 3.529
_exptl_absorpt_correction_type SADABS
_exptl_crystal_density_diffrn 1.904
_exptl_crystal_density_method 'not measured'
_exptl_crystal_F_000 2120
_exptl_crystal_size_max 0.3
_exptl_crystal_size_mid 0.3
_exptl_crystal_size_min 0.1
_refine_diff_density_max 2.061
_refine_diff_density_min -1.805
_refine_diff_density_rms 0.137
_refine_ls_extinction_method none
_refine_ls_goodness_of_fit_ref 1.055
_refine_ls_hydrogen_treatment mixed
_refine_ls_matrix_type full
_refine_ls_number_parameters 433
_refine_ls_number_reflns 9297
_refine_ls_number_restraints 0
_refine_ls_restrained_S_all 1.055
_refine_ls_R_factor_all 0.0507
_refine_ls_R_factor_gt 0.0336
_refine_ls_shift/su_max 0.001
_refine_ls_shift/su_mean 0.000
_refine_ls_structure_factor_coef Fsqd
_refine_ls_weighting_details 'calc w==1/[\s^2^(Fo^2^)+(0.0531P)^2^+2.7265P] where P==(Fo^2^+2Fc^2^)/3'
_refine_ls_weighting_scheme calc
_refine_ls_wR_factor_gt 0.0889
_refine_ls_wR_factor_ref 0.0977
_reflns_number_gt 7066
_reflns_number_total 9297
_reflns_threshold_expression >2sigma(I)
_cod_data_source_file b209840g.txt
_cod_data_source_block struc_2
_cod_depositor_comments
;
The following automatic conversions were performed:

'_symmetry_cell_setting' value 'Monoclinic' changed to 'monoclinic'
according to
/usr/data/users/saulius/automatic-downloads/retrospective/RSC/lib/dictionaries/cif_core.dic
dictionary named 'cif_core.dic' version 2.4.2 from 2011-04-26.

Automatic conversion script
Id: cif_fix_values 2281 2013-09-26 08:29:07Z andrius 
;
_cod_original_cell_volume 3880.1(10)
_cod_original_sg_symbol_H-M P2(1)/n
_cod_database_code 7114429

loop_
_symmetry_equiv_pos_as_xyz
'x, y, z'
'-x+1/2, y+1/2, -z+1/2'
'-x, -y, -z'
'x-1/2, -y-1/2, z-1/2'

loop_
_atom_site_label
_atom_site_type_symbol
_atom_site_fract_x
_atom_site_fract_y
_atom_site_fract_z
_atom_site_U_iso_or_equiv
_atom_site_adp_type
_atom_site_occupancy
_atom_site_symmetry_multiplicity
_atom_site_calc_flag
_atom_site_refinement_flags
La La 0.22934(2) 0.245368(15) 0.371515(10) 0.01764(7) Uani 1 1 d .
I1 I 0.18219(3) 0.08287(2) 0.278926(14) 0.03700(9) Uani 1 1 d .
N1 N 0.2238(3) 0.2928(2) 0.48660(15) 0.0217(7) Uani 1 1 d .
N2 N 0.1259(3) 0.4068(2) 0.38565(15) 0.0222(7) Uani 1 1 d .
N3 N 0.1606(3) 0.1117(2) 0.44528(16) 0.0249(8) Uani 1 1 d .
N4 N 0.4015(3) 0.1798(2) 0.44191(16) 0.0261(8) Uani 1 1 d .
N5 N 0.3763(3) 0.3862(3) 0.39094(16) 0.0258(8) Uani 1 1 d .
N6 N -0.0075(3) 0.2513(2) 0.36570(16) 0.0235(8) Uani 1 1 d .
N7 N 0.1402(4) -0.0144(3) 0.5353(2) 0.0379(10) Uani 1 1 d .
N8 N 0.5718(4) 0.1029(3) 0.5188(2) 0.0419(11) Uani 1 1 d .
N9 N 0.5127(4) 0.5376(3) 0.4190(2) 0.0432(11) Uani 1 1 d .
N10 N -0.2511(4) 0.2639(3) 0.3428(2) 0.0404(11) Uani 1 1 d .
C1 C 0.1303(4) 0.2366(3) 0.5122(2) 0.0262(9) Uani 1 1 d .
H1A H 0.1315 0.2469 0.5541 0.031 Uiso 1 1 calc R
H1B H 0.0543 0.2556 0.4957 0.031 Uiso 1 1 calc R
C2 C 0.1451(4) 0.1379(3) 0.50115(19) 0.0249(9) Uani 1 1 d .
C3 C 0.1362(4) 0.0745(3) 0.5450(2) 0.0323(11) Uani 1 1 d .
H3A H 0.1271 0.0946 0.5829 0.039 Uiso 1 1 calc R
C4 C 0.1532(4) -0.0395(3) 0.4805(2) 0.0334(11) Uani 1 1 d .
H4A H 0.1544 -0.1006 0.4716 0.040 Uiso 1 1 calc R
C5 C 0.1652(4) 0.0226(3) 0.4360(2) 0.0307(10) Uani 1 1 d .
H5A H 0.1767 0.0017 0.3985 0.037 Uiso 1 1 calc R
C6 C 0.3372(4) 0.2789(4) 0.5203(2) 0.0314(10) Uani 1 1 d .
H6A H 0.3213 0.2669 0.5608 0.038 Uiso 1 1 calc R
H6B H 0.3822 0.3343 0.5195 0.038 Uiso 1 1 calc R
C7 C 0.4113(4) 0.2029(3) 0.49836(19) 0.0243(9) Uani 1 1 d .
C8 C 0.4940(4) 0.1627(4) 0.5362(2) 0.0357(11) Uani 1 1 d .
H8A H 0.4954 0.1782 0.5756 0.043 Uiso 1 1 calc R
C9 C 0.5642(4) 0.0815(3) 0.4623(2) 0.0364(12) Uani 1 1 d .
H9A H 0.6180 0.0410 0.4482 0.044 Uiso 1 1 calc R
C10 C 0.4793(4) 0.1172(3) 0.4242(2) 0.0326(11) Uani 1 1 d .
H10A H 0.4750 0.0981 0.3855 0.039 Uiso 1 1 calc R
C11 C 0.2039(4) 0.4817(3) 0.3681(2) 0.0276(10) Uani 1 1 d .
H11A H 0.1752 0.5379 0.3836 0.033 Uiso 1 1 calc R
H11B H 0.1992 0.4865 0.3258 0.033 Uiso 1 1 calc R
C12 C 0.3307(4) 0.4698(3) 0.3887(2) 0.0263(9) Uani 1 1 d .
C13 C 0.4008(4) 0.5440(3) 0.4024(2) 0.0381(12) Uani 1 1 d .
H13A H 0.3672 0.6011 0.3997 0.046 Uiso 1 1 calc R
C14 C 0.5585(4) 0.4543(4) 0.4202(2) 0.0369(12) Uani 1 1 d .
H14A H 0.6377 0.4469 0.4305 0.044 Uiso 1 1 calc R
C15 C 0.4909(4) 0.3794(3) 0.4065(2) 0.0295(10) Uani 1 1 d .
H15A H 0.5257 0.3228 0.4080 0.035 Uiso 1 1 calc R
C16 C 0.0158(4) 0.4134(3) 0.3489(2) 0.0254(9) Uani 1 1 d .
H16A H 0.0346 0.4220 0.3085 0.030 Uiso 1 1 calc R
H16B H -0.0279 0.4657 0.3608 0.030 Uiso 1 1 calc R
C17 C -0.0594(4) 0.3305(3) 0.35339(18) 0.0237(9) Uani 1 1 d .
C18 C -0.1800(4) 0.3361(3) 0.3425(2) 0.0317(10) Uani 1 1 d .
H18A H -0.2130 0.3924 0.3345 0.038 Uiso 1 1 calc R
C19 C -0.1979(4) 0.1851(3) 0.3564(2) 0.0349(11) Uani 1 1 d .
H19A H -0.2429 0.1330 0.3577 0.042 Uiso 1 1 calc R
C20 C -0.0785(4) 0.1797(3) 0.3684(2) 0.0290(10) Uani 1 1 d .
H20A H -0.0460 0.1241 0.3788 0.035 Uiso 1 1 calc R
C21 C 0.1898(4) 0.3900(3) 0.49245(19) 0.0247(9) Uani 1 1 d .
H21A H 0.2581 0.4275 0.4876 0.030 Uiso 1 1 calc R
H21B H 0.1637 0.4002 0.5315 0.030 Uiso 1 1 calc R
C22 C 0.0940(4) 0.4180(3) 0.44854(19) 0.0253(9) Uani 1 1 d .
H22A H 0.0748 0.4807 0.4552 0.030 Uiso 1 1 calc R
H22B H 0.0245 0.3825 0.4549 0.030 Uiso 1 1 calc R
N11 N 0.2013(4) 0.3272(3) 0.26892(19) 0.0394(10) Uani 1 1 d .
C31 C 0.2004(4) 0.3344(3) 0.2196(2) 0.0286(10) Uani 1 1 d .
C32 C 0.2003(5) 0.3406(4) 0.1566(2) 0.0471(14) Uani 1 1 d .
N12 N 0.4203(4) 0.2290(3) 0.31042(19) 0.0357(10) Uani 1 1 d .
C33 C 0.4729(5) 0.2000(4) 0.2752(2) 0.0432(13) Uani 1 1 d .
C34 C 0.5440(8) 0.1606(5) 0.2293(3) 0.085(3) Uani 1 1 d .
I2 I 0.19813(3) 0.68537(2) 0.486786(17) 0.04147(10) Uani 1 1 d .
I3 I 0.87862(4) 0.43882(3) 0.181590(17) 0.05008(11) Uani 1 1 d .
N41 N 0.7260(5) 0.0781(4) 0.1453(2) 0.0581(14) Uani 1 1 d .
C41 C 0.7973(6) 0.1204(4) 0.1683(2) 0.0449(14) Uani 1 1 d .
C42 C 0.8884(7) 0.1758(5) 0.1965(3) 0.077(2) Uani 1 1 d .
N42 N 0.4905(6) 0.3583(5) 0.1604(3) 0.081(2) Uani 1 1 d .
C44 C 0.5806(6) 0.4276(5) 0.2575(3) 0.0631(18) Uani 1 1 d .
C43 C 0.5287(6) 0.3895(5) 0.2034(3) 0.0556(16) Uani 1 1 d .

loop_
_atom_site_aniso_label
_atom_site_aniso_U_11
_atom_site_aniso_U_22
_atom_site_aniso_U_33
_atom_site_aniso_U_23
_atom_site_aniso_U_13
_atom_site_aniso_U_12
La 0.01749(12) 0.01842(12) 0.01698(12) -0.00110(9) 0.00075(8) 0.00023(9)
I1 0.0449(2) 0.03308(18) 0.03283(18) -0.01321(13) 0.00005(14) -0.00363(14)
N1 0.0174(18) 0.0254(19) 0.0223(18) -0.0005(14) 0.0003(14) -0.0031(15)
N2 0.0257(19) 0.0183(17) 0.0230(18) 0.0001(14) 0.0051(15) -0.0016(15)
N3 0.0238(19) 0.0232(19) 0.027(2) 0.0025(15) -0.0001(15) -0.0007(15)
N4 0.0216(19) 0.028(2) 0.029(2) -0.0012(15) 0.0013(15) 0.0013(15)
N5 0.0215(19) 0.0260(19) 0.031(2) -0.0032(16) 0.0067(15) -0.0045(15)
N6 0.0208(18) 0.0232(18) 0.0262(19) 0.0014(15) 0.0001(14) -0.0014(15)
N7 0.034(2) 0.032(2) 0.048(3) 0.019(2) 0.0031(19) 0.0024(19)
N8 0.030(2) 0.048(3) 0.047(3) 0.012(2) -0.0051(19) 0.006(2)
N9 0.027(2) 0.036(2) 0.067(3) -0.018(2) 0.015(2) -0.0120(19)
N10 0.027(2) 0.039(3) 0.055(3) 0.002(2) -0.0043(19) 0.0004(19)
C1 0.025(2) 0.029(2) 0.026(2) 0.0017(18) 0.0069(18) -0.0005(19)
C2 0.017(2) 0.030(2) 0.028(2) 0.0043(18) -0.0001(17) 0.0004(18)
C3 0.028(3) 0.040(3) 0.029(2) 0.006(2) 0.0018(19) -0.003(2)
C4 0.024(2) 0.028(2) 0.048(3) 0.009(2) 0.000(2) 0.000(2)
C5 0.029(2) 0.024(2) 0.039(3) 0.003(2) 0.003(2) 0.004(2)
C6 0.028(2) 0.042(3) 0.024(2) -0.009(2) -0.0071(18) 0.003(2)
C7 0.017(2) 0.026(2) 0.029(2) -0.0001(18) -0.0021(17) -0.0049(18)
C8 0.031(3) 0.045(3) 0.030(3) 0.000(2) -0.007(2) 0.002(2)
C9 0.027(3) 0.034(3) 0.048(3) 0.004(2) 0.001(2) 0.004(2)
C10 0.028(2) 0.032(3) 0.038(3) -0.001(2) 0.002(2) 0.006(2)
C11 0.028(2) 0.021(2) 0.035(3) 0.0028(18) 0.0067(19) -0.0036(18)
C12 0.023(2) 0.026(2) 0.030(2) -0.0027(18) 0.0092(18) -0.0034(19)
C13 0.028(3) 0.025(2) 0.062(4) -0.010(2) 0.015(2) -0.005(2)
C14 0.025(3) 0.040(3) 0.046(3) -0.009(2) 0.006(2) -0.009(2)
C15 0.021(2) 0.031(2) 0.036(3) -0.002(2) 0.0054(19) -0.0033(19)
C16 0.024(2) 0.023(2) 0.029(2) 0.0046(18) 0.0017(18) 0.0021(18)
C17 0.022(2) 0.028(2) 0.021(2) 0.0011(17) 0.0012(17) -0.0022(18)
C18 0.022(2) 0.032(3) 0.041(3) 0.003(2) -0.002(2) 0.001(2)
C19 0.029(3) 0.031(3) 0.044(3) 0.004(2) -0.003(2) -0.008(2)
C20 0.029(2) 0.026(2) 0.032(3) 0.0038(19) -0.0019(19) -0.0038(19)
C21 0.027(2) 0.025(2) 0.023(2) -0.0071(17) 0.0045(17) -0.0022(18)
C22 0.030(2) 0.021(2) 0.026(2) -0.0032(17) 0.0093(18) 0.0018(18)
N11 0.052(3) 0.037(2) 0.030(2) 0.0034(18) 0.007(2) 0.007(2)
C31 0.033(3) 0.025(2) 0.028(3) 0.0027(18) 0.0001(19) 0.000(2)
C32 0.054(4) 0.066(4) 0.021(3) 0.002(2) -0.002(2) -0.001(3)
N12 0.028(2) 0.045(3) 0.035(2) -0.0052(19) 0.0065(18) -0.0020(19)
C33 0.041(3) 0.049(3) 0.040(3) 0.000(3) 0.010(3) 0.008(3)
C34 0.109(7) 0.076(5) 0.074(5) -0.002(4) 0.053(5) 0.038(5)
I2 0.0396(2) 0.03441(19) 0.0520(2) -0.00425(15) 0.01753(16) 0.00051(14)
I3 0.0519(2) 0.0543(2) 0.0441(2) 0.00745(17) 0.00361(17) 0.00831(18)
N41 0.058(4) 0.065(4) 0.053(3) -0.001(3) 0.021(3) -0.006(3)
C41 0.055(4) 0.045(3) 0.035(3) 0.004(2) 0.008(3) 0.015(3)
C42 0.094(6) 0.063(5) 0.071(5) -0.015(4) -0.031(4) 0.008(4)
N42 0.068(4) 0.118(6) 0.057(4) -0.003(4) 0.003(3) -0.023(4)
C44 0.068(5) 0.072(5) 0.047(4) -0.005(3) -0.007(3) 0.013(4)
C43 0.050(4) 0.066(4) 0.051(4) 0.006(3) 0.007(3) -0.004(3)

loop_
_atom_type_symbol
_atom_type_description
_atom_type_scat_dispersion_real
_atom_type_scat_dispersion_imag
_atom_type_scat_source
C C 0.0033 0.0016 'International Tables Vol C Tables 4.2.6.8 and 6.1.1.4'
H H 0.0000 0.0000 'International Tables Vol C Tables 4.2.6.8 and 6.1.1.4'
N N 0.0061 0.0033 'International Tables Vol C Tables 4.2.6.8 and 6.1.1.4'
I I -0.4742 1.8119 'International Tables Vol C Tables 4.2.6.8 and 6.1.1.4'
La La -0.2871 2.4523 'International Tables Vol C Tables 4.2.6.8 and 6.1.1.4'

loop_
_geom_angle_atom_site_label_1
_geom_angle_atom_site_label_2
_geom_angle_atom_site_label_3
_geom_angle
N11 La N4 139.10(13)
N11 La N12 68.87(14)
N4 La N12 71.68(12)
N11 La N2 70.53(12)
N4 La N2 124.49(11)
N12 La N2 121.36(12)
N11 La N6 82.42(13)
N4 La N6 138.36(11)
N12 La N6 145.31(12)
N2 La N6 62.18(11)
N11 La N5 80.58(13)
N4 La N5 75.53(12)
N12 La N5 68.80(12)
N2 La N5 64.30(11)
N6 La N5 126.47(11)
N11 La N1 136.87(12)
N4 La N1 64.13(11)
N12 La N1 126.30(12)
N2 La N1 67.83(11)
N6 La N1 87.97(10)
N5 La N1 71.84(11)
N11 La N3 148.37(13)
N4 La N3 65.76(11)
N12 La N3 121.74(12)
N2 La N3 115.17(11)
N6 La N3 74.66(11)
N5 La N3 130.72(11)
N1 La N3 64.55(11)
N11 La I1 75.64(10)
N4 La I1 102.52(8)
N12 La I1 72.54(9)
N2 La I1 132.93(8)
N6 La I1 82.00(8)
N5 La I1 139.81(8)
N1 La I1 144.32(8)
N3 La I1 79.78(8)
C6 N1 C1 109.8(4)
C6 N1 C21 108.0(3)
C1 N1 C21 107.8(3)
C6 N1 La 113.7(3)
C1 N1 La 106.7(2)
C21 N1 La 110.7(2)
C16 N2 C11 107.3(3)
C16 N2 C22 107.1(3)
C11 N2 C22 110.6(3)
C16 N2 La 110.8(2)
C11 N2 La 110.9(2)
C22 N2 La 109.9(2)
C5 N3 C2 116.1(4)
C5 N3 La 126.8(3)
C2 N3 La 115.4(3)
C7 N4 C10 116.1(4)
C7 N4 La 121.0(3)
C10 N4 La 122.8(3)
C15 N5 C12 116.7(4)
C15 N5 La 125.0(3)
C12 N5 La 118.1(3)
C20 N6 C17 116.3(4)
C20 N6 La 125.4(3)
C17 N6 La 118.0(3)
C4 N7 C3 116.0(4)
C9 N8 C8 116.1(4)
C13 N9 C14 116.3(4)
C18 N10 C19 115.3(4)
C2 C1 N1 112.8(4)
N3 C2 C3 120.5(4)
N3 C2 C1 117.5(4)
C3 C2 C1 121.9(4)
N7 C3 C2 123.1(5)
N7 C4 C5 122.1(5)
N3 C5 C4 122.2(5)
N1 C6 C7 114.7(4)
N4 C7 C8 121.1(4)
N4 C7 C6 119.6(4)
C8 C7 C6 119.2(4)
N8 C8 C7 122.9(5)
N8 C9 C10 122.2(5)
N4 C10 C9 121.6(5)
N2 C11 C12 113.8(4)
N5 C12 C13 120.4(4)
N5 C12 C11 118.9(4)
C13 C12 C11 120.6(4)
N9 C13 C12 123.2(5)
N9 C14 C15 121.6(5)
N5 C15 C14 121.7(5)
N2 C16 C17 112.1(3)
N6 C17 C18 120.9(4)
N6 C17 C16 118.9(4)
C18 C17 C16 120.2(4)
N10 C18 C17 123.0(4)
N10 C19 C20 121.7(4)
N6 C20 C19 122.7(4)
N1 C21 C22 112.8(3)
C21 C22 N2 113.8(3)
C31 N11 La 157.1(4)
N11 C31 C32 178.2(5)
C33 N12 La 154.3(4)
N12 C33 C34 178.9(7)
N41 C41 C42 178.7(7)
N42 C43 C44 178.2(8)

loop_
_geom_bond_atom_site_label_1
_geom_bond_atom_site_label_2
_geom_bond_distance
La N11 2.650(4)
La N4 2.661(4)
La N12 2.666(4)
La N2 2.698(3)
La N6 2.703(4)
La N5 2.704(4)
La N1 2.734(3)
La N3 2.748(4)
La I1 3.2379(5)
N1 C6 1.488(6)
N1 C1 1.501(5)
N1 C21 1.502(6)
N2 C16 1.479(6)
N2 C11 1.495(5)
N2 C22 1.514(5)
N3 C5 1.341(6)
N3 C2 1.358(6)
N4 C7 1.337(6)
N4 C10 1.363(6)
N5 C15 1.342(6)
N5 C12 1.344(6)
N6 C20 1.340(6)
N6 C17 1.341(5)
N7 C4 1.327(7)
N7 C3 1.339(6)
N8 C9 1.331(7)
N8 C8 1.333(7)
N9 C13 1.318(7)
N9 C14 1.342(7)
N10 C18 1.344(6)
N10 C19 1.347(6)
C1 C2 1.497(6)
C2 C3 1.383(6)
C4 C5 1.386(7)
C6 C7 1.513(6)
C7 C8 1.383(6)
C9 C10 1.376(7)
C11 C12 1.511(6)
C12 C13 1.388(6)
C14 C15 1.380(7)
C16 C17 1.508(6)
C17 C18 1.389(6)
C19 C20 1.380(7)
C21 C22 1.505(6)
N11 C31 1.134(6)
C31 C32 1.446(7)
N12 C33 1.118(6)
C33 C34 1.482(8)
N41 C41 1.135(8)
C41 C42 1.452(10)
N42 C43 1.152(8)
C44 C43 1.460(9)
